data_2234360
loop_
_publ_author_name
'Wang, Kun-Miao'
'Liu, Zhi-Hua'
'Zheng, Qi'
'Liu, Chun-Bo'
'Miao, Ming-Ming'

_publ_section_title
;
 Bis(azido-\k<i>N</i>)bis[6-(pyridin-2-yl)-1,3,5-triazine-2,4-diamine-\k^2^<i>N</i>^1^,<i>N</i>^6^]manganese(II)
;
_journal_coeditor_code PV2519
_journal_issue 4
_journal_name_full 'Acta Crystallographica Section E'
_journal_page_first m427
_journal_paper_doi 10.1107/S160053681201046X
_journal_volume 68
_journal_year 2012
_chemical_formula_iupac '[Mn (N3)2 (C8 H8 N6)2]'
_chemical_formula_moiety 'C16 H16 Mn N18 '
_chemical_formula_sum 'C16 H16 Mn N18'
_chemical_formula_weight 515.41
_chemical_name_systematic
;
Bis(azido-\k<i>N</i>)bis[6-(pyridin-2-yl)-1,3,5-triazine-2,4-diamine-
\k^2^<i>N</i>^1^,<i>N</i>^6^]manganese(II)
;
_space_group_IT_number 15
_symmetry_cell_setting monoclinic
_symmetry_space_group_name_Hall '-C 2yc'
_symmetry_space_group_name_H-M 'C 1 2/c 1'
_atom_sites_solution_hydrogens geom
_atom_sites_solution_primary direct
_atom_sites_solution_secondary difmap
_audit_creation_method SHELXL-97
_cell_angle_alpha 90.00
_cell_angle_beta 115.044(2)
_cell_angle_gamma 90.00
_cell_formula_units_Z 4
_cell_length_a 18.330(3)
_cell_length_b 14.412(3)
_cell_length_c 9.1915(17)
_cell_measurement_reflns_used 1457
_cell_measurement_temperature 293(2)
_cell_measurement_theta_max 21.5568
_cell_measurement_theta_min 2.4654
_cell_volume 2199.9(7)
_computing_cell_refinement 'SAINT (Bruker, 2004)'
_computing_data_collection 'APEX2 (Bruker, 2004)'
_computing_data_reduction 'SAINT (Bruker, 2004)'
_computing_molecular_graphics 'SHELXTL (Sheldrick, 2008)'
_computing_publication_material 'SHELXTL (Sheldrick, 2008)'
_computing_structure_refinement 'SHELXL97 (Sheldrick, 2008)'
_computing_structure_solution 'SHELXS97 (Sheldrick, 2008)'
_diffrn_ambient_temperature 293(2)
_diffrn_measured_fraction_theta_full 0.991
_diffrn_measured_fraction_theta_max 0.936
_diffrn_measurement_device_type 'Bruker APEXII 1K CCD area-detector'
_diffrn_measurement_method 'phi and omega scans'
_diffrn_radiation_monochromator graphite
_diffrn_radiation_source 'fine-focus sealed tube'
_diffrn_radiation_type MoK\a
_diffrn_radiation_wavelength 0.71073
_diffrn_reflns_av_R_equivalents 0.0564
_diffrn_reflns_av_sigmaI/netI 0.0785
_diffrn_reflns_limit_h_max 24
_diffrn_reflns_limit_h_min -21
_diffrn_reflns_limit_k_max 17
_diffrn_reflns_limit_k_min -19
_diffrn_reflns_limit_l_max 11
_diffrn_reflns_limit_l_min -11
_diffrn_reflns_number 7095
_diffrn_reflns_theta_full 27.50
_diffrn_reflns_theta_max 28.40
_diffrn_reflns_theta_min 1.87
_exptl_absorpt_coefficient_mu 0.649
_exptl_absorpt_correction_T_max 0.9465
_exptl_absorpt_correction_T_min 0.9235
_exptl_absorpt_correction_type multi-scan
_exptl_absorpt_process_details '(SADABS; Sheldrick, 2004)'
_exptl_crystal_colour pink
_exptl_crystal_density_diffrn 1.556
_exptl_crystal_density_method 'not measured'
_exptl_crystal_description block
_exptl_crystal_F_000 1052
_exptl_crystal_size_max 0.17
_exptl_crystal_size_mid 0.11
_exptl_crystal_size_min 0.10
_refine_diff_density_max 0.327
_refine_diff_density_min -0.381
_refine_ls_extinction_method none
_refine_ls_goodness_of_fit_ref 1.005
_refine_ls_hydrogen_treatment constr
_refine_ls_matrix_type full
_refine_ls_number_parameters 159
_refine_ls_number_reflns 2600
_refine_ls_number_restraints 0
_refine_ls_restrained_S_all 1.005
_refine_ls_R_factor_all 0.0955
_refine_ls_R_factor_gt 0.0464
_refine_ls_shift/su_max 0.000
_refine_ls_shift/su_mean 0.000
_refine_ls_structure_factor_coef Fsqd
_refine_ls_weighting_details 'calc w=1/[\s^2^(Fo^2^)+(0.0378P)^2^+0.0000P] where P=(Fo^2^+2Fc^2^)/3'
_refine_ls_weighting_scheme calc
_refine_ls_wR_factor_gt 0.0880
_refine_ls_wR_factor_ref 0.1056
_reflns_number_gt 1562
_reflns_number_total 2600
_reflns_threshold_expression I>2sigma(I)
_cod_data_source_file pv2519.cif
_cod_data_source_block I
_cod_original_cell_volume 2199.8(7)
_cod_original_sg_symbol_Hall '-C 2yc  '
_cod_original_sg_symbol_H-M 'C 2/c'
_cod_database_code 2234360
_cod_database_fobs_code 2234360

loop_
_symmetry_equiv_pos_as_xyz
'x, y, z'
'-x, y, -z+1/2'
'x+1/2, y+1/2, z'
'-x+1/2, y+1/2, -z+1/2'
'-x, -y, -z'
'x, -y, z-1/2'
'-x+1/2, -y+1/2, -z'
'x+1/2, -y+1/2, z-1/2'

loop_
_atom_site_type_symbol
_atom_site_label
_atom_site_fract_x
_atom_site_fract_y
_atom_site_fract_z
_atom_site_U_iso_or_equiv
_atom_site_adp_type
_atom_site_calc_flag
_atom_site_refinement_flags
_atom_site_occupancy
_atom_site_symmetry_multiplicity
Mn Mn1 0.5000 0.26907(4) 0.2500 0.0319(2) Uani d S 1 2
N N1 0.41792(13) 0.16367(15) 0.2907(3) 0.0378(6) Uani d . 1 1
N N2 0.27367(13) 0.16204(14) -0.1202(2) 0.0341(6) Uani d . 1 1
N N3 0.32528(13) 0.25285(15) -0.2755(2) 0.0352(6) Uani d . 1 1
N N4 0.39898(13) 0.23967(15) 0.0092(2) 0.0319(5) Uani d . 1 1
N N5 0.44191(14) 0.33368(17) -0.1419(3) 0.0506(7) Uani d . 1 1
H H5A 0.4366 0.3567 -0.2322 0.061 Uiso calc R 1 1
H H5B 0.4825 0.3490 -0.0548 0.061 Uiso calc R 1 1
N N6 0.20573(14) 0.17337(17) -0.3926(3) 0.0517(8) Uani d . 1 1
H H6A 0.2000 0.1938 -0.4847 0.062 Uiso calc R 1 1
H H6B 0.1697 0.1376 -0.3858 0.062 Uiso calc R 1 1
N N7 0.56500(14) 0.37854(17) 0.1881(3) 0.0400(6) Uani d . 1 1
N N8 0.58818(14) 0.44325(19) 0.2785(3) 0.0420(6) Uani d . 1 1
N N9 0.61109(17) 0.50489(19) 0.3684(3) 0.0631(9) Uani d . 1 1
C C1 0.4266(2) 0.1298(2) 0.4336(4) 0.0555(9) Uani d . 1 1
H H1A 0.4746 0.1416 0.5230 0.067 Uiso calc R 1 1
C C2 0.3687(2) 0.0789(2) 0.4542(4) 0.0595(10) Uani d . 1 1
H H2A 0.3773 0.0572 0.5555 0.071 Uiso calc R 1 1
C C3 0.29800(19) 0.0605(2) 0.3237(4) 0.0478(8) Uani d . 1 1
H H3A 0.2576 0.0263 0.3350 0.057 Uiso calc R 1 1
C C4 0.28749(17) 0.09327(18) 0.1750(3) 0.0385(7) Uani d . 1 1
H H4A 0.2403 0.0807 0.0843 0.046 Uiso calc R 1 1
C C5 0.34803(16) 0.14502(18) 0.1631(3) 0.0306(6) Uani d . 1 1
C C6 0.33940(16) 0.18485(17) 0.0066(3) 0.0291(6) Uani d . 1 1
C C7 0.26999(16) 0.19689(19) -0.2612(3) 0.0341(7) Uani d . 1 1
C C8 0.38731(16) 0.27449(19) -0.1370(3) 0.0329(6) Uani d . 1 1

loop_
_atom_site_aniso_label
_atom_site_aniso_U_11
_atom_site_aniso_U_22
_atom_site_aniso_U_33
_atom_site_aniso_U_12
_atom_site_aniso_U_13
_atom_site_aniso_U_23
Mn1 0.0284(3) 0.0374(4) 0.0248(3) 0.000 0.0064(2) 0.000
N1 0.0369(14) 0.0401(15) 0.0285(13) -0.0048(11) 0.0062(11) 0.0062(10)
N2 0.0321(13) 0.0406(14) 0.0254(12) -0.0039(11) 0.0081(10) 0.0001(10)
N3 0.0322(13) 0.0442(15) 0.0243(12) -0.0066(11) 0.0073(10) -0.0001(10)
N4 0.0304(13) 0.0382(14) 0.0243(11) -0.0043(11) 0.0087(10) 0.0007(10)
N5 0.0422(16) 0.076(2) 0.0260(13) -0.0219(14) 0.0071(11) 0.0089(12)
N6 0.0431(16) 0.076(2) 0.0263(13) -0.0227(14) 0.0057(12) 0.0010(12)
N7 0.0357(15) 0.0461(16) 0.0370(14) -0.0042(12) 0.0142(12) -0.0013(12)
N8 0.0308(14) 0.0508(17) 0.0409(15) -0.0008(13) 0.0119(12) 0.0098(13)
N9 0.069(2) 0.0530(19) 0.0545(18) -0.0183(15) 0.0141(16) -0.0114(14)
C1 0.053(2) 0.063(2) 0.0345(18) -0.0142(17) 0.0040(15) 0.0131(15)
C2 0.070(2) 0.064(2) 0.0374(18) -0.0201(19) 0.0166(17) 0.0160(16)
C3 0.054(2) 0.0431(19) 0.052(2) -0.0071(16) 0.0276(17) 0.0071(15)
C4 0.0367(18) 0.0364(17) 0.0383(16) -0.0056(13) 0.0118(14) -0.0016(13)
C5 0.0336(16) 0.0296(15) 0.0284(14) -0.0004(12) 0.0127(12) 0.0009(12)
C6 0.0303(15) 0.0286(15) 0.0273(14) 0.0015(12) 0.0111(12) -0.0009(11)
C7 0.0287(16) 0.0393(17) 0.0286(15) 0.0007(13) 0.0067(12) -0.0020(12)
C8 0.0298(15) 0.0406(17) 0.0264(14) -0.0005(13) 0.0100(12) 0.0007(12)

loop_
_atom_type_symbol
_atom_type_description
_atom_type_scat_dispersion_real
_atom_type_scat_dispersion_imag
_atom_type_scat_source
C C 0.0033 0.0016 'International Tables Vol C Tables 4.2.6.8 and 6.1.1.4'
H H 0.0000 0.0000 'International Tables Vol C Tables 4.2.6.8 and 6.1.1.4'
N N 0.0061 0.0033 'International Tables Vol C Tables 4.2.6.8 and 6.1.1.4'
Mn Mn 0.3368 0.7283 'International Tables Vol C Tables 4.2.6.8 and 6.1.1.4'

loop_
_geom_angle_atom_site_label_1
_geom_angle_atom_site_label_2
_geom_angle_atom_site_label_3
_geom_angle_site_symmetry_1
_geom_angle_site_symmetry_3
_geom_angle
N7 Mn1 N7 2_655 . 87.95(13)
N7 Mn1 N4 2_655 . 94.56(8)
N7 Mn1 N4 . . 101.08(8)
N7 Mn1 N4 2_655 2_655 101.08(8)
N7 Mn1 N4 . 2_655 94.56(8)
N4 Mn1 N4 . 2_655 158.23(11)
N7 Mn1 N1 2_655 . 88.17(9)
N7 Mn1 N1 . . 172.72(8)
N4 Mn1 N1 . . 73.10(8)
N4 Mn1 N1 2_655 . 92.23(8)
N7 Mn1 N1 2_655 2_655 172.72(8)
N7 Mn1 N1 . 2_655 88.17(9)
N4 Mn1 N1 . 2_655 92.23(8)
N4 Mn1 N1 2_655 2_655 73.10(8)
N1 Mn1 N1 . 2_655 96.33(12)
C1 N1 C5 . . 117.0(2)
C1 N1 Mn1 . . 126.03(19)
C5 N1 Mn1 . . 116.15(17)
C6 N2 C7 . . 114.1(2)
C8 N3 C7 . . 114.8(2)
C6 N4 C8 . . 114.4(2)
C6 N4 Mn1 . . 117.05(16)
C8 N4 Mn1 . . 128.46(18)
C8 N5 H5A . . 120.0
C8 N5 H5B . . 120.0
H5A N5 H5B . . 120.0
C7 N6 H6A . . 120.0
C7 N6 H6B . . 120.0
H6A N6 H6B . . 120.0
N8 N7 Mn1 . . 116.8(2)
N9 N8 N7 . . 178.8(3)
N1 C1 C2 . . 123.4(3)
N1 C1 H1A . . 118.3
C2 C1 H1A . . 118.3
C1 C2 C3 . . 119.0(3)
C1 C2 H2A . . 120.5
C3 C2 H2A . . 120.5
C2 C3 C4 . . 119.0(3)
C2 C3 H3A . . 120.5
C4 C3 H3A . . 120.5
C5 C4 C3 . . 119.0(3)
C5 C4 H4A . . 120.5
C3 C4 H4A . . 120.5
N1 C5 C4 . . 122.6(2)
N1 C5 C6 . . 115.8(2)
C4 C5 C6 . . 121.6(2)
N2 C6 N4 . . 126.7(2)
N2 C6 C5 . . 116.2(2)
N4 C6 C5 . . 117.1(2)
N6 C7 N3 . . 118.7(3)
N6 C7 N2 . . 116.0(3)
N3 C7 N2 . . 125.3(2)
N5 C8 N3 . . 117.8(2)
N5 C8 N4 . . 117.6(2)
N3 C8 N4 . . 124.6(3)

loop_
_geom_bond_atom_site_label_1
_geom_bond_atom_site_label_2
_geom_bond_site_symmetry_2
_geom_bond_distance
Mn1 N7 2_655 2.192(2)
Mn1 N7 . 2.192(2)
Mn1 N4 . 2.244(2)
Mn1 N4 2_655 2.244(2)
Mn1 N1 . 2.277(2)
Mn1 N1 2_655 2.277(2)
N1 C1 . 1.346(3)
N1 C5 . 1.348(3)
N2 C6 . 1.315(3)
N2 C7 . 1.365(3)
N3 C8 . 1.336(3)
N3 C7 . 1.345(3)
N4 C6 . 1.340(3)
N4 C8 . 1.364(3)
N5 C8 . 1.330(3)
N5 H5A . 0.8600
N5 H5B . 0.8600
N6 C7 . 1.325(3)
N6 H6A . 0.8600
N6 H6B . 0.8600
N7 N8 . 1.201(3)
N8 N9 . 1.164(3)
C1 C2 . 1.368(4)
C1 H1A . 0.9300
C2 C3 . 1.369(4)
C2 H2A . 0.9300
C3 C4 . 1.380(4)
C3 H3A . 0.9300
C4 C5 . 1.379(4)
C4 H4A . 0.9300
C5 C6 . 1.493(3)

loop_
_geom_hbond_atom_site_label_D
_geom_hbond_atom_site_label_H
_geom_hbond_atom_site_label_A
_geom_hbond_site_symmetry_A
_geom_hbond_distance_DH
_geom_hbond_distance_HA
_geom_hbond_distance_DA
_geom_hbond_angle_DHA
N5 H5B N7 . 0.86 2.14 2.986(3) 166.4
N5 H5A N9 5_665 0.86 2.32 2.996(4) 135.6
N6 H6A N3 7_554 0.86 2.19 3.048(3) 175.2
N6 H6B N7 8_455 0.86 2.30 3.063(3) 147.5

loop_
_geom_torsion_atom_site_label_1
_geom_torsion_atom_site_label_2
_geom_torsion_atom_site_label_3
_geom_torsion_atom_site_label_4
_geom_torsion_site_symmetry_1
_geom_torsion
N7 Mn1 N1 C1 2_655 -81.4(3)
N4 Mn1 N1 C1 . -176.8(3)
N4 Mn1 N1 C1 2_655 19.6(3)
N1 Mn1 N1 C1 2_655 92.8(3)
N7 Mn1 N1 C5 2_655 87.6(2)
N4 Mn1 N1 C5 . -7.71(19)
N4 Mn1 N1 C5 2_655 -171.4(2)
N1 Mn1 N1 C5 2_655 -98.1(2)
N7 Mn1 N4 C6 2_655 -81.2(2)
N7 Mn1 N4 C6 . -170.01(19)
N4 Mn1 N4 C6 2_655 54.83(18)
N1 Mn1 N4 C6 . 5.48(18)
N1 Mn1 N4 C6 2_655 101.42(19)
N7 Mn1 N4 C8 2_655 94.8(2)
N7 Mn1 N4 C8 . 6.0(2)
N4 Mn1 N4 C8 2_655 -129.1(2)
N1 Mn1 N4 C8 . -178.5(2)
N1 Mn1 N4 C8 2_655 -82.5(2)
N7 Mn1 N7 N8 2_655 43.16(18)
N4 Mn1 N7 N8 . 137.4(2)
N4 Mn1 N7 N8 2_655 -57.8(2)
N1 Mn1 N7 N8 2_655 -130.7(2)
C5 N1 C1 C2 . -0.3(5)
Mn1 N1 C1 C2 . 168.6(3)
N1 C1 C2 C3 . 0.3(6)
C1 C2 C3 C4 . 0.4(5)
C2 C3 C4 C5 . -1.1(5)
C1 N1 C5 C4 . -0.4(4)
Mn1 N1 C5 C4 . -170.5(2)
C1 N1 C5 C6 . 178.9(3)
Mn1 N1 C5 C6 . 8.9(3)
C3 C4 C5 N1 . 1.2(4)
C3 C4 C5 C6 . -178.2(3)
C7 N2 C6 N4 . 2.4(4)
C7 N2 C6 C5 . -177.4(2)
C8 N4 C6 N2 . 0.7(4)
Mn1 N4 C6 N2 . 177.3(2)
C8 N4 C6 C5 . -179.5(2)
Mn1 N4 C6 C5 . -2.9(3)
N1 C5 C6 N2 . 175.8(2)
C4 C5 C6 N2 . -4.9(4)
N1 C5 C6 N4 . -4.1(4)
C4 C5 C6 N4 . 175.3(2)
C8 N3 C7 N6 . 178.8(3)
C8 N3 C7 N2 . -0.5(4)
C6 N2 C7 N6 . 178.2(2)
C6 N2 C7 N3 . -2.6(4)
C7 N3 C8 N5 . -176.4(3)
C7 N3 C8 N4 . 4.1(4)
C6 N4 C8 N5 . 176.3(2)
Mn1 N4 C8 N5 . 0.1(4)
C6 N4 C8 N3 . -4.2(4)
Mn1 N4 C8 N3 . 179.68(19)
